data_2020028
loop_
_publ_author_name
'Cenzual, K.'
'Parthe, E.'
'Chabot, B.'

_publ_section_title
;
 Cubic Sc57 Rh13 and orthorhombic Hf54 Os17, two geometrically related
 crystal structures with rhodium- and osmium-centered icosahedra
;
_journal_name_full 'Acta Crystallographica C (39,1983-)'
_journal_page_first 313
_journal_page_last 319
_journal_volume 41
_journal_year 1985
_chemical_formula_sum 'Rh13.6 Sc56.8'
_space_group_IT_number 204
_symmetry_space_group_name_Hall '-I 2 2 3'
_symmetry_space_group_name_H-M 'I m -3'
_cell_angle_alpha 90
_cell_angle_beta 90
_cell_angle_gamma 90
_cell_formula_units_Z 2
_cell_length_a 14.414
_cell_length_b 14.414
_cell_length_c 14.414
_cell_volume 2994.702
_citation_journal_id_ASTM ACSCEE
_cod_data_source_file Cenzual_ACSCEE_1985_1947.cif
_cod_data_source_block Rh13.6Sc56.8
_cod_original_cell_volume 2994.701
_cod_database_code 2020028

loop_
_symmetry_equiv_pos_as_xyz
x,y,z
-x,-y,z
x,-y,-z
-x,y,-z
z,x,y
-z,-x,y
z,-x,-y
-z,x,-y
y,z,x
y,-z,-x
-y,z,-x
-y,-z,x
-x,-y,-z
x,y,-z
-x,y,z
x,-y,z
-z,-x,-y
z,x,-y
-z,x,y
z,-x,y
-y,-z,-x
-y,z,x
y,-z,x
y,z,-x
x+1/2,y+1/2,z+1/2
-x+1/2,-y+1/2,z+1/2
x+1/2,-y+1/2,-z+1/2
-x+1/2,y+1/2,-z+1/2
z+1/2,x+1/2,y+1/2
-z+1/2,-x+1/2,y+1/2
z+1/2,-x+1/2,-y+1/2
-z+1/2,x+1/2,-y+1/2
y+1/2,z+1/2,x+1/2
y+1/2,-z+1/2,-x+1/2
-y+1/2,z+1/2,-x+1/2
-y+1/2,-z+1/2,x+1/2
-x+1/2,-y+1/2,-z+1/2
x+1/2,y+1/2,-z+1/2
-x+1/2,y+1/2,z+1/2
x+1/2,-y+1/2,z+1/2
-z+1/2,-x+1/2,-y+1/2
z+1/2,x+1/2,-y+1/2
-z+1/2,x+1/2,y+1/2
z+1/2,-x+1/2,y+1/2
-y+1/2,-z+1/2,-x+1/2
-y+1/2,z+1/2,x+1/2
y+1/2,-z+1/2,x+1/2
y+1/2,z+1/2,-x+1/2

loop_
_atom_site_label
_atom_site_type_symbol
_atom_site_fract_x
_atom_site_fract_y
_atom_site_fract_z
_atom_site_occupancy
_atom_site_U_iso_or_equiv
Rh1 Rh 0 0 0 1 0.0
Sc5 Sc 0 0.177 0.1084 1 0.0
Sc3 Sc 0 0.325 0.3972 0.55 0.0
Sc4 Sc 0 0.3921 0.3711 0.453 0.0
Rh3 Rh 0 0.3339 0.2028 1 0.0
Sc2 Sc 0.7255 0 0.5 0.463 0.0
Rh2 Rh 0.6551 0 0.5 0.1 0.0
Sc1 Sc 0.3687 0 0 1 0.0
Sc6 Sc 0.1135 0.1844 0.2952 1 0.0
